data_7122453
loop_
_publ_author_name
'Li, Jun'
'Daniliuc, Constantin G.'
'Kehr, Gerald'
'Erker, Gerhard'

_publ_section_title
;
 A convenient route to internally phosphane-stabilized aryltriborane(7)
 compounds.
;
_journal_issue 89
_journal_name_full 'Chemical communications (Cambridge, England)'
_journal_page_first 12606
_journal_page_last 12609
_journal_paper_doi 10.1039/c8cc06728g
_journal_volume 54
_journal_year 2018
_chemical_formula_sum 'C42 H32 B3 F10 P'
_chemical_formula_weight 790.08
_space_group_IT_number 2
_space_group_name_Hall '-P 1'
_space_group_name_H-M_alt 'P -1'
_symmetry_cell_setting triclinic
_symmetry_space_group_name_Hall '-P 1'
_symmetry_space_group_name_H-M 'P -1'
_atom_sites_solution_hydrogens geom
_atom_sites_solution_primary direct
_atom_sites_solution_secondary difmap
_audit_creation_method SHELXL-97
_audit_update_record
;
2018-07-25 deposited with the CCDC.
2018-10-12 downloaded from the CCDC.
;
_cell_angle_alpha 84.907(2)
_cell_angle_beta 81.768(2)
_cell_angle_gamma 86.1100(10)
_cell_formula_units_Z 4
_cell_length_a 15.0735(4)
_cell_length_b 15.1214(4)
_cell_length_c 19.5400(6)
_cell_measurement_reflns_used 15882
_cell_measurement_temperature 173(2)
_cell_measurement_theta_max 26.73
_cell_measurement_theta_min 3.57
_cell_volume 4383.6(2)
_computing_cell_refinement 'Collect (Nonius B.V., 1998)'
_computing_data_collection 'Collect (Nonius B.V., 1998)'
_computing_data_reduction 'Denzo-SMN (Otwinowski & Minor, 1997)'
_computing_molecular_graphics 'XP (BrukerAXS, 2000)'
_computing_publication_material 'SHELXL-97 (Sheldrick, 1997)'
_computing_structure_refinement 'SHELXL-97 (Sheldrick, 1997)'
_computing_structure_solution 'SHELXS-97 (Sheldrick, 1990)'
_diffrn_ambient_temperature 173(2)
_diffrn_measured_fraction_theta_full 0.993
_diffrn_measured_fraction_theta_max 0.993
_diffrn_measurement_device_type 'Nonius KappaCCD APEXII'
_diffrn_measurement_method '\w and \f scans'
_diffrn_radiation_monochromator 'Montel mirror'
_diffrn_radiation_source 'rotating anode Nonius FR591'
_diffrn_radiation_type MoK\a
_diffrn_radiation_wavelength 0.71073
_diffrn_reflns_av_R_equivalents 0.091
_diffrn_reflns_av_sigmaI/netI 0.0969
_diffrn_reflns_limit_h_max 17
_diffrn_reflns_limit_h_min -17
_diffrn_reflns_limit_k_max 17
_diffrn_reflns_limit_k_min -17
_diffrn_reflns_limit_l_max 23
_diffrn_reflns_limit_l_min -23
_diffrn_reflns_number 44882
_diffrn_reflns_theta_full 25.00
_diffrn_reflns_theta_max 25.00
_diffrn_reflns_theta_min 3.61
_exptl_absorpt_coefficient_mu 0.132
_exptl_absorpt_correction_T_max 0.9960
_exptl_absorpt_correction_T_min 0.9869
_exptl_absorpt_correction_type multi-scan
_exptl_absorpt_process_details 'Denzo (Otwinowski, Borek, Majewski & Minor, 2003)'
_exptl_crystal_colour colourless
_exptl_crystal_density_diffrn 1.197
_exptl_crystal_density_method 'not measured'
_exptl_crystal_description plate
_exptl_crystal_F_000 1616
_exptl_crystal_size_max 0.10
_exptl_crystal_size_mid 0.07
_exptl_crystal_size_min 0.03
_refine_diff_density_max 0.533
_refine_diff_density_min -0.379
_refine_diff_density_rms 0.078
_refine_ls_extinction_method none
_refine_ls_goodness_of_fit_ref 1.104
_refine_ls_hydrogen_treatment mixed
_refine_ls_matrix_type full
_refine_ls_number_parameters 1054
_refine_ls_number_reflns 15315
_refine_ls_number_restraints 0
_refine_ls_restrained_S_all 1.104
_refine_ls_R_factor_all 0.1371
_refine_ls_R_factor_gt 0.0832
_refine_ls_shift/su_max 0.000
_refine_ls_shift/su_mean 0.000
_refine_ls_structure_factor_coef Fsqd
_refine_ls_weighting_details 'calc w=1/[\s^2^(Fo^2^)+(0.1210P)^2^+0.0000P] where P=(Fo^2^+2Fc^2^)/3'
_refine_ls_weighting_scheme calc
_refine_ls_wR_factor_gt 0.2093
_refine_ls_wR_factor_ref 0.2374
_reflns_number_gt 8989
_reflns_number_total 15315
_reflns_threshold_expression >2sigma(I)
_cod_data_source_file c8cc06728g2.cif
_cod_data_source_block erk9220
_cod_depositor_comments 'Adding full bibliography for 7122451--7122453.cif.'
_cod_original_sg_symbol_H-M P-1
_cod_database_code 7122453
_platon_squeeze_void_probe_radius 1.20

loop_
_symmetry_equiv_pos_as_xyz
'x, y, z'
'-x, -y, -z'

loop_
_atom_site_label
_atom_site_type_symbol
_atom_site_fract_x
_atom_site_fract_y
_atom_site_fract_z
_atom_site_U_iso_or_equiv
_atom_site_adp_type
_atom_site_occupancy
_atom_site_symmetry_multiplicity
_atom_site_calc_flag
_atom_site_refinement_flags
P1B P 0.19328(8) 0.32552(8) 0.31694(6) 0.0312(3) Uani 1 1 d .
B1B B 0.2163(4) 0.3683(4) 0.1352(3) 0.0374(13) Uani 1 1 d .
H001 H 0.278(3) 0.317(3) 0.119(2) 0.041(12) Uiso 1 1 d .
B2B B 0.2340(4) 0.3813(4) 0.2254(3) 0.0328(12) Uani 1 1 d .
H002 H 0.175(5) 0.413(5) 0.202(3) 0.10(2) Uiso 1 1 d .
H003 H 0.280(3) 0.429(3) 0.229(2) 0.027(10) Uiso 1 1 d .
B3B B 0.2914(4) 0.2941(4) 0.1773(3) 0.0354(12) Uani 1 1 d .
H004 H 0.263(3) 0.230(3) 0.1928(19) 0.026(10) Uiso 1 1 d .
C1B C 0.0896(3) 0.2700(3) 0.3166(2) 0.0335(10) Uani 1 1 d .
C2B C 0.0350(3) 0.2368(3) 0.3763(2) 0.0419(12) Uani 1 1 d .
H2 H 0.0540 0.2396 0.4203 0.050 Uiso 1 1 calc R
C3B C -0.0456(4) 0.2002(3) 0.3729(2) 0.0467(13) Uani 1 1 d .
H3 H -0.0807 0.1788 0.4146 0.056 Uiso 1 1 calc R
C4B C -0.0769(4) 0.1938(3) 0.3093(2) 0.0464(13) Uani 1 1 d .
H4 H -0.1321 0.1680 0.3072 0.056 Uiso 1 1 calc R
C5B C -0.0399(4) 0.2444(3) 0.1101(2) 0.0472(13) Uani 1 1 d .
H5 H -0.0942 0.2183 0.1055 0.057 Uiso 1 1 calc R
C6B C 0.0163(4) 0.2825(3) 0.0526(2) 0.0444(12) Uani 1 1 d .
H6 H -0.0005 0.2818 0.0076 0.053 Uiso 1 1 calc R
C7B C 0.0949(3) 0.3207(3) 0.0591(2) 0.0374(11) Uani 1 1 d .
H7 H 0.1302 0.3449 0.0185 0.045 Uiso 1 1 calc R
C8B C 0.1251(3) 0.3252(3) 0.1242(2) 0.0342(10) Uani 1 1 d .
C9B C 0.0710(3) 0.2860(3) 0.1779(2) 0.0336(10) Uani 1 1 d .
C10B C 0.0574(3) 0.2653(3) 0.2551(2) 0.0349(11) Uani 1 1 d .
C11B C -0.0250(3) 0.2262(3) 0.2508(2) 0.0380(11) Uani 1 1 d .
C12B C -0.0107(3) 0.2476(3) 0.1723(2) 0.0408(12) Uani 1 1 d .
C21B C 0.1604(3) 0.3991(3) 0.3869(2) 0.0302(10) Uani 1 1 d .
C22B C 0.1209(3) 0.4857(3) 0.3723(2) 0.0360(11) Uani 1 1 d .
C23B C 0.1030(3) 0.5432(3) 0.4243(2) 0.0395(11) Uani 1 1 d .
H23 H 0.0789 0.6016 0.4134 0.047 Uiso 1 1 calc R
C24B C 0.1189(3) 0.5191(4) 0.4915(2) 0.0451(13) Uani 1 1 d .
C25B C 0.1511(3) 0.4327(4) 0.5060(2) 0.0417(12) Uani 1 1 d .
H25 H 0.1599 0.4143 0.5524 0.050 Uiso 1 1 calc R
C26B C 0.1712(3) 0.3718(3) 0.4569(2) 0.0374(11) Uani 1 1 d .
C27B C 0.0949(3) 0.5201(3) 0.3026(2) 0.0433(12) Uani 1 1 d .
H27A H 0.0548 0.5735 0.3078 0.065 Uiso 1 1 calc R
H27B H 0.0641 0.4743 0.2841 0.065 Uiso 1 1 calc R
H27C H 0.1490 0.5347 0.2705 0.065 Uiso 1 1 calc R
C28B C 0.0981(4) 0.5848(4) 0.5465(3) 0.0631(16) Uani 1 1 d .
H28A H 0.1463 0.5801 0.5756 0.095 Uiso 1 1 calc R
H28B H 0.0412 0.5715 0.5754 0.095 Uiso 1 1 calc R
H28C H 0.0935 0.6453 0.5242 0.095 Uiso 1 1 calc R
C29B C 0.2055(4) 0.2809(3) 0.4831(3) 0.0455(12) Uani 1 1 d .
H29A H 0.2713 0.2772 0.4750 0.068 Uiso 1 1 calc R
H29B H 0.1827 0.2355 0.4584 0.068 Uiso 1 1 calc R
H29C H 0.1850 0.2709 0.5329 0.068 Uiso 1 1 calc R
C31B C 0.2895(3) 0.2534(3) 0.3397(2) 0.0303(10) Uani 1 1 d .
C32B C 0.2933(3) 0.1594(3) 0.3401(2) 0.0371(11) Uani 1 1 d .
C33B C 0.3718(4) 0.1137(3) 0.3538(2) 0.0417(12) Uani 1 1 d .
H33 H 0.3747 0.0507 0.3543 0.050 Uiso 1 1 calc R
C34B C 0.4463(4) 0.1539(3) 0.3668(2) 0.0454(12) Uani 1 1 d .
C35B C 0.4410(3) 0.2459(3) 0.3652(2) 0.0427(12) Uani 1 1 d .
H35 H 0.4917 0.2752 0.3736 0.051 Uiso 1 1 calc R
C36B C 0.3645(3) 0.2966(3) 0.3520(2) 0.0356(11) Uani 1 1 d .
C37B C 0.2173(4) 0.1052(3) 0.3272(3) 0.0466(13) Uani 1 1 d .
H37A H 0.2372 0.0421 0.3285 0.070 Uiso 1 1 calc R
H37B H 0.1998 0.1245 0.2815 0.070 Uiso 1 1 calc R
H37C H 0.1658 0.1140 0.3631 0.070 Uiso 1 1 calc R
C38B C 0.5310(4) 0.1007(4) 0.3817(3) 0.0658(17) Uani 1 1 d .
H38A H 0.5230 0.0749 0.4298 0.099 Uiso 1 1 calc R
H38B H 0.5813 0.1398 0.3745 0.099 Uiso 1 1 calc R
H38C H 0.5436 0.0529 0.3503 0.099 Uiso 1 1 calc R
C39B C 0.3690(3) 0.3965(3) 0.3531(2) 0.0408(12) Uani 1 1 d .
H39A H 0.3291 0.4271 0.3220 0.061 Uiso 1 1 calc R
H39B H 0.4307 0.4133 0.3376 0.061 Uiso 1 1 calc R
H39C H 0.3500 0.4136 0.4004 0.061 Uiso 1 1 calc R
C41B C 0.2449(3) 0.4571(3) 0.0870(2) 0.0370(11) Uani 1 1 d .
F42B F 0.1077(2) 0.53221(19) 0.12888(15) 0.0542(8) Uani 1 1 d .
C42B C 0.1885(4) 0.5327(3) 0.0887(2) 0.0427(12) Uani 1 1 d .
F43B F 0.1522(3) 0.6839(2) 0.05656(19) 0.0746(10) Uani 1 1 d .
C43B C 0.2097(4) 0.6127(3) 0.0518(3) 0.0491(13) Uani 1 1 d .
F44B F 0.3147(3) 0.6943(2) -0.02551(18) 0.0847(12) Uani 1 1 d .
C44B C 0.2914(5) 0.6181(4) 0.0113(3) 0.0610(17) Uani 1 1 d .
F45B F 0.4295(2) 0.5483(2) -0.03350(16) 0.0698(10) Uani 1 1 d .
C45B C 0.3499(4) 0.5432(4) 0.0068(3) 0.0516(15) Uani 1 1 d .
F46B F 0.3837(2) 0.39498(19) 0.03531(13) 0.0492(7) Uani 1 1 d .
C46B C 0.3248(4) 0.4656(3) 0.0438(2) 0.0399(12) Uani 1 1 d .
C51B C 0.4000(3) 0.2829(3) 0.1769(2) 0.0326(10) Uani 1 1 d .
F52B F 0.42790(18) 0.43683(16) 0.16328(13) 0.0417(6) Uani 1 1 d .
C52B C 0.4570(3) 0.3511(3) 0.1723(2) 0.0368(11) Uani 1 1 d .
F53B F 0.60117(19) 0.40555(18) 0.17122(14) 0.0505(7) Uani 1 1 d .
C53B C 0.5489(3) 0.3366(3) 0.1760(2) 0.0402(12) Uani 1 1 d .
F54B F 0.6728(2) 0.2379(2) 0.18894(18) 0.0652(9) Uani 1 1 d .
C54B C 0.5857(3) 0.2518(3) 0.1849(3) 0.0446(12) Uani 1 1 d .
F55B F 0.5654(2) 0.09772(18) 0.19754(16) 0.0579(8) Uani 1 1 d .
C55B C 0.5303(4) 0.1816(3) 0.1894(2) 0.0419(12) Uani 1 1 d .
F56B F 0.39175(18) 0.12568(16) 0.18677(14) 0.0438(7) Uani 1 1 d .
C56B C 0.4398(3) 0.1985(3) 0.1844(2) 0.0351(11) Uani 1 1 d .
P1A P 0.66746(8) -0.19302(7) 0.18768(6) 0.0305(3) Uani 1 1 d .
B1A B 0.6265(4) -0.2208(4) 0.3709(2) 0.0336(12) Uani 1 1 d .
H01 H 0.696(3) -0.281(3) 0.380(2) 0.046(13) Uiso 1 1 d .
B2A B 0.6118(4) -0.2366(3) 0.2805(2) 0.0315(11) Uani 1 1 d .
H02 H 0.584(3) -0.170(3) 0.306(2) 0.035(12) Uiso 1 1 d .
H03 H 0.564(3) -0.290(3) 0.2757(19) 0.023(10) Uiso 1 1 d .
B3A B 0.7050(4) -0.2938(3) 0.3207(3) 0.0331(12) Uani 1 1 d .
H04 H 0.769(3) -0.261(3) 0.301(2) 0.037(12) Uiso 1 1 d .
C1A C 0.7237(3) -0.0919(3) 0.1919(2) 0.0325(10) Uani 1 1 d .
C2A C 0.7556(3) -0.0355(3) 0.1325(2) 0.0400(12) Uani 1 1 d .
H2A H 0.7505 -0.0524 0.0876 0.048 Uiso 1 1 calc R
C3A C 0.7935(4) 0.0429(3) 0.1388(2) 0.0474(13) Uani 1 1 d .
H3A H 0.8151 0.0781 0.0979 0.057 Uiso 1 1 calc R
C4A C 0.8018(4) 0.0733(3) 0.2041(2) 0.0441(13) Uani 1 1 d .
H4A H 0.8275 0.1280 0.2081 0.053 Uiso 1 1 calc R
C5A C 0.7512(4) 0.0335(3) 0.4033(2) 0.0440(12) Uani 1 1 d .
H5A H 0.7776 0.0870 0.4097 0.053 Uiso 1 1 calc R
C6A C 0.7102(3) -0.0217(3) 0.4594(2) 0.0405(12) Uani 1 1 d .
H6A H 0.7099 -0.0054 0.5053 0.049 Uiso 1 1 calc R
C7A C 0.6705(3) -0.0983(3) 0.4500(2) 0.0371(11) Uani 1 1 d .
H7A H 0.6423 -0.1312 0.4900 0.045 Uiso 1 1 calc R
C8A C 0.6693(3) -0.1308(3) 0.3849(2) 0.0341(10) Uani 1 1 d .
C9A C 0.7092(3) -0.0752(3) 0.3318(2) 0.0335(10) Uani 1 1 d .
C10A C 0.7308(3) -0.0617(3) 0.2538(2) 0.0338(10) Uani 1 1 d .
C11A C 0.7706(3) 0.0193(3) 0.2609(2) 0.0372(11) Uani 1 1 d .
C12A C 0.7500(3) 0.0043(3) 0.3392(2) 0.0383(11) Uani 1 1 d .
C21A C 0.5905(3) -0.1576(3) 0.1237(2) 0.0324(10) Uani 1 1 d .
C22A C 0.5055(3) -0.1169(3) 0.1461(2) 0.0355(11) Uani 1 1 d .
C23A C 0.4453(4) -0.0950(3) 0.0991(2) 0.0451(12) Uani 1 1 d .
H23A H 0.3879 -0.0685 0.1149 0.054 Uiso 1 1 calc R
C24A C 0.4667(4) -0.1106(3) 0.0293(3) 0.0470(13) Uani 1 1 d .
C25A C 0.5523(4) -0.1448(3) 0.0077(3) 0.0488(14) Uani 1 1 d .
H25A H 0.5689 -0.1531 -0.0402 0.059 Uiso 1 1 calc R
C26A C 0.6161(3) -0.1680(3) 0.0529(2) 0.0365(11) Uani 1 1 d .
C27A C 0.4741(3) -0.0917(3) 0.2198(2) 0.0430(12) Uani 1 1 d .
H27D H 0.4212 -0.0502 0.2200 0.065 Uiso 1 1 calc R
H27E H 0.5223 -0.0634 0.2369 0.065 Uiso 1 1 calc R
H27F H 0.4585 -0.1453 0.2499 0.065 Uiso 1 1 calc R
C28A C 0.3990(4) -0.0889(4) -0.0207(3) 0.0645(17) Uani 1 1 d .
H28D H 0.4275 -0.0559 -0.0626 0.097 Uiso 1 1 calc R
H28E H 0.3484 -0.0525 0.0012 0.097 Uiso 1 1 calc R
H28F H 0.3773 -0.1441 -0.0332 0.097 Uiso 1 1 calc R
C29A C 0.7076(4) -0.2022(3) 0.0185(2) 0.0452(13) Uani 1 1 d .
H29D H 0.7543 -0.1863 0.0445 0.068 Uiso 1 1 calc R
H29E H 0.7188 -0.1752 -0.0292 0.068 Uiso 1 1 calc R
H29F H 0.7087 -0.2670 0.0180 0.068 Uiso 1 1 calc R
C31A C 0.7396(3) -0.2863(3) 0.1563(2) 0.0338(10) Uani 1 1 d .
C32A C 0.8342(3) -0.2907(3) 0.1501(2) 0.0369(11) Uani 1 1 d .
C33A C 0.8815(3) -0.3686(3) 0.1297(2) 0.0377(11) Uani 1 1 d .
H33A H 0.9452 -0.3710 0.1255 0.045 Uiso 1 1 calc R
C34A C 0.8402(3) -0.4424(3) 0.1155(2) 0.0401(11) Uani 1 1 d .
C35A C 0.7477(3) -0.4375(3) 0.1223(2) 0.0384(11) Uani 1 1 d .
H35A H 0.7182 -0.4879 0.1133 0.046 Uiso 1 1 calc R
C36A C 0.6957(3) -0.3622(3) 0.1417(2) 0.0357(11) Uani 1 1 d .
C37A C 0.8903(3) -0.2168(3) 0.1642(3) 0.0462(12) Uani 1 1 d .
H37D H 0.9540 -0.2368 0.1574 0.069 Uiso 1 1 calc R
H37E H 0.8730 -0.2014 0.2122 0.069 Uiso 1 1 calc R
H37F H 0.8804 -0.1645 0.1324 0.069 Uiso 1 1 calc R
C38A C 0.8951(4) -0.5255(4) 0.0948(3) 0.0577(15) Uani 1 1 d .
H38D H 0.8550 -0.5733 0.0930 0.087 Uiso 1 1 calc R
H38E H 0.9360 -0.5435 0.1289 0.087 Uiso 1 1 calc R
H38F H 0.9301 -0.5135 0.0490 0.087 Uiso 1 1 calc R
C39A C 0.5949(3) -0.3657(3) 0.1454(2) 0.0393(11) Uani 1 1 d .
H39D H 0.5779 -0.4273 0.1565 0.059 Uiso 1 1 calc R
H39E H 0.5768 -0.3434 0.1005 0.059 Uiso 1 1 calc R
H39F H 0.5648 -0.3288 0.1815 0.059 Uiso 1 1 calc R
C41A C 0.5400(3) -0.2517(3) 0.4226(2) 0.0351(11) Uani 1 1 d .
F42A F 0.4562(2) -0.12072(18) 0.39028(14) 0.0512(7) Uani 1 1 d .
C42A C 0.4606(4) -0.2008(3) 0.4279(2) 0.0411(12) Uani 1 1 d .
F43A F 0.3069(2) -0.1726(2) 0.47107(17) 0.0662(9) Uani 1 1 d .
C43A C 0.3837(4) -0.2248(4) 0.4688(3) 0.0451(12) Uani 1 1 d .
F44A F 0.3085(2) -0.3309(2) 0.54957(16) 0.0693(10) Uani 1 1 d .
C44A C 0.3838(4) -0.3049(4) 0.5086(2) 0.0498(14) Uani 1 1 d .
F45A F 0.4630(2) -0.4356(2) 0.54574(15) 0.0620(9) Uani 1 1 d .
C45A C 0.4615(4) -0.3578(3) 0.5063(2) 0.0431(13) Uani 1 1 d .
F46A F 0.6116(2) -0.38549(18) 0.46575(14) 0.0496(7) Uani 1 1 d .
C46A C 0.5369(3) -0.3308(3) 0.4645(2) 0.0383(11) Uani 1 1 d .
C51A C 0.7163(3) -0.3994(3) 0.3131(2) 0.0326(10) Uani 1 1 d .
F52A F 0.87515(18) -0.38893(17) 0.29473(14) 0.0443(7) Uani 1 1 d .
C52A C 0.8014(3) -0.4375(3) 0.2982(2) 0.0371(11) Uani 1 1 d .
F53A F 0.90466(19) -0.5589(2) 0.26949(16) 0.0568(8) Uani 1 1 d .
C53A C 0.8197(3) -0.5262(3) 0.2854(3) 0.0405(11) Uani 1 1 d .
F54A F 0.7657(2) -0.66659(19) 0.27930(17) 0.0599(8) Uani 1 1 d .
C54A C 0.7512(4) -0.5803(3) 0.2897(3) 0.0429(12) Uani 1 1 d .
F55A F 0.59569(19) -0.60115(17) 0.31401(14) 0.0489(7) Uani 1 1 d .
C55A C 0.6647(4) -0.5470(3) 0.3079(2) 0.0421(12) Uani 1 1 d .
F56A F 0.56241(18) -0.42950(17) 0.33605(13) 0.0414(6) Uani 1 1 d .
C56A C 0.6495(3) -0.4581(3) 0.3189(2) 0.0352(11) Uani 1 1 d .

loop_
_atom_site_aniso_label
_atom_site_aniso_U_11
_atom_site_aniso_U_22
_atom_site_aniso_U_33
_atom_site_aniso_U_23
_atom_site_aniso_U_13
_atom_site_aniso_U_12
P1B 0.0301(7) 0.0336(6) 0.0303(6) -0.0053(5) -0.0020(5) -0.0060(5)
B1B 0.045(4) 0.033(3) 0.033(3) -0.008(2) 0.003(3) -0.008(3)
B2B 0.037(3) 0.033(3) 0.028(3) -0.006(2) 0.003(2) -0.011(2)
B3B 0.041(3) 0.033(3) 0.033(3) -0.008(2) -0.003(2) -0.005(2)
C1B 0.041(3) 0.033(2) 0.026(2) -0.0017(18) 0.001(2) -0.010(2)
C2B 0.049(3) 0.045(3) 0.034(3) -0.007(2) -0.007(2) -0.010(2)
C3B 0.051(3) 0.051(3) 0.038(3) 0.000(2) 0.000(2) -0.022(3)
C4B 0.044(3) 0.056(3) 0.040(3) 0.002(2) -0.004(2) -0.023(3)
C5B 0.051(3) 0.054(3) 0.040(3) -0.005(2) -0.007(2) -0.023(3)
C6B 0.048(3) 0.051(3) 0.037(3) -0.007(2) -0.013(2) -0.006(2)
C7B 0.045(3) 0.034(3) 0.031(2) -0.0043(19) 0.003(2) -0.003(2)
C8B 0.037(3) 0.031(2) 0.034(2) -0.0017(19) -0.004(2) -0.003(2)
C9B 0.035(3) 0.032(2) 0.035(2) -0.0060(19) -0.009(2) -0.004(2)
C10B 0.033(3) 0.034(3) 0.037(3) -0.004(2) 0.001(2) -0.009(2)
C11B 0.042(3) 0.036(3) 0.037(3) -0.006(2) -0.005(2) -0.010(2)
C12B 0.042(3) 0.037(3) 0.045(3) -0.003(2) -0.006(2) -0.013(2)
C21B 0.020(2) 0.033(2) 0.037(2) -0.0085(19) -0.0003(19) -0.0035(18)
C22B 0.028(3) 0.042(3) 0.038(3) -0.003(2) -0.001(2) -0.011(2)
C23B 0.037(3) 0.030(3) 0.053(3) -0.014(2) -0.004(2) -0.002(2)
C24B 0.037(3) 0.060(3) 0.042(3) -0.023(2) -0.004(2) -0.003(2)
C25B 0.040(3) 0.062(3) 0.026(2) -0.014(2) -0.003(2) -0.008(2)
C26B 0.037(3) 0.043(3) 0.034(3) -0.002(2) -0.004(2) -0.010(2)
C27B 0.042(3) 0.041(3) 0.044(3) -0.007(2) -0.004(2) 0.010(2)
C28B 0.066(4) 0.068(4) 0.057(3) -0.033(3) 0.000(3) -0.001(3)
C29B 0.044(3) 0.052(3) 0.038(3) 0.001(2) -0.004(2) 0.000(2)
C31B 0.033(3) 0.036(3) 0.020(2) -0.0002(18) -0.0010(18) 0.0035(19)
C32B 0.041(3) 0.038(3) 0.032(2) -0.004(2) -0.001(2) -0.006(2)
C33B 0.053(3) 0.037(3) 0.033(3) 0.004(2) -0.005(2) -0.001(2)
C34B 0.050(3) 0.050(3) 0.035(3) 0.000(2) -0.009(2) 0.007(2)
C35B 0.043(3) 0.050(3) 0.037(3) -0.006(2) -0.008(2) -0.006(2)
C36B 0.038(3) 0.037(3) 0.032(2) -0.005(2) -0.002(2) -0.005(2)
C37B 0.055(3) 0.033(3) 0.052(3) -0.001(2) -0.008(3) -0.006(2)
C38B 0.054(4) 0.063(4) 0.082(4) -0.004(3) -0.025(3) 0.015(3)
C39B 0.037(3) 0.041(3) 0.047(3) -0.006(2) -0.011(2) -0.008(2)
C41B 0.042(3) 0.035(3) 0.037(3) -0.003(2) -0.012(2) -0.010(2)
F42B 0.0409(18) 0.0550(19) 0.0640(19) 0.0003(15) -0.0039(15) 0.0026(14)
C42B 0.049(3) 0.039(3) 0.043(3) 0.001(2) -0.014(3) -0.012(2)
F43B 0.086(3) 0.0450(19) 0.094(3) 0.0062(17) -0.027(2) 0.0025(18)
C43B 0.057(4) 0.038(3) 0.056(3) 0.000(2) -0.022(3) 0.000(3)
F44B 0.114(3) 0.058(2) 0.083(2) 0.0322(19) -0.025(2) -0.039(2)
C44B 0.080(5) 0.046(4) 0.057(3) 0.017(3) -0.017(3) -0.024(3)
F45B 0.060(2) 0.087(3) 0.0576(19) 0.0170(17) 0.0059(17) -0.0311(19)
C45B 0.051(4) 0.068(4) 0.038(3) 0.001(3) -0.009(3) -0.024(3)
F46B 0.0509(19) 0.0545(18) 0.0383(15) 0.0000(13) 0.0071(13) -0.0070(15)
C46B 0.049(3) 0.039(3) 0.033(3) 0.000(2) -0.006(2) -0.015(2)
C51B 0.040(3) 0.031(2) 0.027(2) -0.0066(18) -0.003(2) -0.002(2)
F52B 0.0411(16) 0.0319(15) 0.0502(16) -0.0021(12) 0.0008(13) -0.0053(12)
C52B 0.041(3) 0.036(3) 0.033(2) -0.005(2) -0.002(2) -0.008(2)
F53B 0.0441(18) 0.0488(17) 0.0592(18) 0.0034(13) -0.0076(14) -0.0176(14)
C53B 0.045(3) 0.036(3) 0.040(3) -0.003(2) -0.002(2) -0.015(2)
F54B 0.0384(19) 0.062(2) 0.097(2) 0.0010(17) -0.0189(17) -0.0041(15)
C54B 0.032(3) 0.045(3) 0.057(3) -0.006(2) -0.007(2) -0.001(2)
F55B 0.052(2) 0.0384(17) 0.082(2) -0.0030(15) -0.0099(17) 0.0042(14)
C55B 0.048(3) 0.033(3) 0.043(3) -0.004(2) 0.000(2) -0.001(2)
F56B 0.0461(17) 0.0310(14) 0.0559(17) -0.0063(12) -0.0068(14) -0.0097(12)
C56B 0.036(3) 0.037(3) 0.032(2) -0.002(2) -0.002(2) -0.006(2)
P1A 0.0334(7) 0.0298(6) 0.0288(6) -0.0023(5) -0.0041(5) -0.0066(5)
B1A 0.039(3) 0.040(3) 0.022(2) -0.002(2) -0.002(2) -0.006(2)
B2A 0.037(3) 0.029(3) 0.028(3) -0.003(2) -0.002(2) -0.005(2)
B3A 0.033(3) 0.031(3) 0.036(3) 0.000(2) -0.010(2) -0.002(2)
C1A 0.038(3) 0.031(2) 0.028(2) 0.0023(19) -0.003(2) -0.005(2)
C2A 0.051(3) 0.035(3) 0.035(3) 0.001(2) -0.007(2) -0.013(2)
C3A 0.060(4) 0.047(3) 0.037(3) 0.001(2) -0.008(2) -0.022(3)
C4A 0.056(3) 0.041(3) 0.035(3) -0.004(2) 0.004(2) -0.020(2)
C5A 0.051(3) 0.043(3) 0.040(3) -0.004(2) -0.007(2) -0.010(2)
C6A 0.046(3) 0.044(3) 0.032(2) -0.005(2) -0.006(2) -0.006(2)
C7A 0.042(3) 0.037(3) 0.032(2) -0.002(2) -0.004(2) -0.003(2)
C8A 0.033(3) 0.037(3) 0.030(2) 0.003(2) 0.000(2) -0.004(2)
C9A 0.031(3) 0.035(3) 0.036(2) -0.006(2) -0.007(2) -0.002(2)
C10A 0.037(3) 0.030(2) 0.035(2) 0.0009(19) -0.004(2) -0.007(2)
C11A 0.038(3) 0.036(3) 0.040(3) -0.002(2) -0.008(2) -0.011(2)
C12A 0.046(3) 0.038(3) 0.033(2) -0.004(2) -0.005(2) -0.010(2)
C21A 0.039(3) 0.028(2) 0.031(2) 0.0010(18) -0.004(2) -0.012(2)
C22A 0.038(3) 0.033(3) 0.036(3) -0.001(2) -0.007(2) -0.008(2)
C23A 0.047(3) 0.043(3) 0.046(3) 0.006(2) -0.017(3) 0.000(2)
C24A 0.054(4) 0.044(3) 0.047(3) -0.001(2) -0.020(3) -0.008(3)
C25A 0.073(4) 0.043(3) 0.035(3) -0.008(2) -0.016(3) -0.007(3)
C26A 0.050(3) 0.035(3) 0.026(2) -0.0047(19) -0.006(2) -0.008(2)
C27A 0.039(3) 0.044(3) 0.044(3) -0.001(2) -0.003(2) 0.007(2)
C28A 0.078(5) 0.061(4) 0.060(4) -0.001(3) -0.036(3) 0.005(3)
C29A 0.061(4) 0.045(3) 0.028(2) 0.000(2) -0.003(2) -0.007(3)
C31A 0.041(3) 0.030(2) 0.031(2) -0.0028(19) -0.007(2) -0.001(2)
C32A 0.039(3) 0.042(3) 0.032(2) -0.005(2) -0.008(2) -0.008(2)
C33A 0.027(3) 0.053(3) 0.031(2) -0.009(2) 0.005(2) -0.002(2)
C34A 0.038(3) 0.045(3) 0.035(3) -0.007(2) 0.001(2) 0.004(2)
C35A 0.053(3) 0.036(3) 0.028(2) -0.0058(19) -0.006(2) -0.003(2)
C36A 0.040(3) 0.034(3) 0.034(2) -0.005(2) -0.002(2) -0.006(2)
C37A 0.035(3) 0.048(3) 0.055(3) -0.013(2) 0.000(2) -0.002(2)
C38A 0.052(4) 0.057(4) 0.066(4) -0.025(3) -0.010(3) 0.014(3)
C39A 0.038(3) 0.036(3) 0.045(3) -0.003(2) -0.007(2) -0.010(2)
C41A 0.041(3) 0.041(3) 0.026(2) 0.000(2) -0.010(2) -0.015(2)
F42A 0.0499(19) 0.0434(17) 0.0552(17) 0.0025(14) 0.0023(14) 0.0047(13)
C42A 0.051(3) 0.039(3) 0.034(3) -0.006(2) -0.005(2) -0.008(2)
F43A 0.043(2) 0.080(2) 0.071(2) -0.0142(18) 0.0107(16) 0.0003(17)
C43A 0.038(3) 0.053(3) 0.043(3) -0.014(2) 0.004(2) -0.005(2)
F44A 0.052(2) 0.087(2) 0.064(2) -0.0044(17) 0.0191(16) -0.0287(18)
C44A 0.053(4) 0.063(4) 0.034(3) -0.006(3) 0.007(2) -0.030(3)
F45A 0.075(2) 0.0516(19) 0.0546(18) 0.0087(15) 0.0065(16) -0.0219(16)
C45A 0.051(4) 0.048(3) 0.030(2) 0.003(2) 0.001(2) -0.021(3)
F46A 0.056(2) 0.0439(17) 0.0465(16) 0.0102(13) -0.0072(14) -0.0037(14)
C46A 0.035(3) 0.044(3) 0.036(3) -0.006(2) 0.001(2) -0.008(2)
C51A 0.035(3) 0.037(3) 0.025(2) 0.0001(19) -0.0005(19) -0.007(2)
F52A 0.0316(16) 0.0476(16) 0.0549(17) -0.0087(13) -0.0053(13) -0.0062(12)
C52A 0.035(3) 0.042(3) 0.036(3) 0.001(2) -0.009(2) -0.013(2)
F53A 0.0321(17) 0.0557(19) 0.085(2) -0.0236(16) -0.0082(15) 0.0061(13)
C53A 0.030(3) 0.042(3) 0.052(3) -0.009(2) -0.012(2) 0.003(2)
F54A 0.059(2) 0.0388(17) 0.085(2) -0.0209(15) -0.0085(17) -0.0016(14)
C54A 0.049(3) 0.031(3) 0.051(3) -0.015(2) -0.010(3) -0.003(2)
F55A 0.0461(18) 0.0394(16) 0.0619(18) -0.0043(13) -0.0027(14) -0.0161(13)
C55A 0.048(3) 0.039(3) 0.040(3) -0.001(2) -0.008(2) -0.013(2)
F56A 0.0329(16) 0.0407(15) 0.0485(16) -0.0004(12) 0.0010(12) -0.0056(12)
C56A 0.038(3) 0.036(3) 0.030(2) 0.0016(19) -0.002(2) 0.001(2)

loop_
_atom_type_symbol
_atom_type_description
_atom_type_scat_dispersion_real
_atom_type_scat_dispersion_imag
_atom_type_scat_source
C C 0.0033 0.0016 'International Tables Vol C Tables 4.2.6.8 and 6.1.1.4'
H H 0.0000 0.0000 'International Tables Vol C Tables 4.2.6.8 and 6.1.1.4'
B B 0.0013 0.0007 'International Tables Vol C Tables 4.2.6.8 and 6.1.1.4'
F F 0.0171 0.0103 'International Tables Vol C Tables 4.2.6.8 and 6.1.1.4'
P P 0.1023 0.0942 'International Tables Vol C Tables 4.2.6.8 and 6.1.1.4'

loop_
_geom_angle_atom_site_label_1
_geom_angle_atom_site_label_2
_geom_angle_atom_site_label_3
_geom_angle
C1B P1B C21B 101.49(19)
C1B P1B C31B 115.7(2)
C21B P1B C31B 107.54(19)
C1B P1B B2B 110.6(2)
C21B P1B B2B 117.1(2)
C31B P1B B2B 104.8(2)
C8B B1B C41B 117.7(4)
C8B B1B B3B 114.1(4)
C41B B1B B3B 124.7(4)
C8B B1B B2B 117.3(4)
C41B B1B B2B 109.2(3)
B3B B1B B2B 59.2(3)
C8B B1B H001 108(2)
C41B B1B H001 102(2)
B3B B1B H001 43(2)
B2B B1B H001 100(2)
C8B B1B H002 95(3)
C41B B1B H002 98(2)
B3B B1B H002 95(3)
B2B B1B H002 37(3)
H001 B1B H002 137(3)
B3B B2B B1B 58.4(3)
B3B B2B P1B 105.5(3)
B1B B2B P1B 136.6(3)
B3B B2B H002 114(4)
B1B B2B H002 57(4)
P1B B2B H002 109(4)
B3B B2B H003 109(2)
B1B B2B H003 114(2)
P1B B2B H003 110(2)
H002 B2B H003 110(4)
C51B B3B B1B 135.8(4)
C51B B3B B2B 116.1(4)
B1B B3B B2B 62.5(3)
C51B B3B H001 107(2)
B1B B3B H001 42(2)
B2B B3B H001 103(2)
C51B B3B H004 109(2)
B1B B3B H004 111(2)
B2B B3B H004 112(2)
H001 B3B H004 109(3)
C10B C1B C2B 116.0(4)
C10B C1B P1B 119.2(3)
C2B C1B P1B 124.6(3)
C3B C2B C1B 121.9(4)
C3B C2B H2 119.1
C1B C2B H2 119.1
C2B C3B C4B 121.7(5)
C2B C3B H3 119.2
C4B C3B H3 119.2
C11B C4B C3B 117.2(4)
C11B C4B H4 121.4
C3B C4B H4 121.4
C12B C5B C6B 115.1(4)
C12B C5B H5 122.5
C6B C5B H5 122.5
C7B C6B C5B 122.5(4)
C7B C6B H6 118.8
C5B C6B H6 118.8
C6B C7B C8B 122.6(4)
C6B C7B H7 118.7
C8B C7B H7 118.7
C9B C8B C7B 113.3(4)
C9B C8B B1B 121.7(4)
C7B C8B B1B 125.0(4)
C8B C9B C12B 124.8(4)
C8B C9B C10B 144.2(4)
C12B C9B C10B 90.9(4)
C1B C10B C11B 122.6(4)
C1B C10B C9B 147.2(4)
C11B C10B C9B 90.2(3)
C4B C11B C10B 120.6(4)
C4B C11B C12B 149.8(4)
C10B C11B C12B 89.5(3)
C5B C12B C9B 121.6(4)
C5B C12B C11B 149.0(4)
C9B C12B C11B 89.4(3)
C26B C21B C22B 118.0(4)
C26B C21B P1B 121.9(3)
C22B C21B P1B 120.1(3)
C23B C22B C21B 119.6(4)
C23B C22B C27B 116.3(4)
C21B C22B C27B 124.1(4)
C22B C23B C24B 122.6(5)
C22B C23B H23 118.7
C24B C23B H23 118.7
C23B C24B C25B 117.1(4)
C23B C24B C28B 120.4(5)
C25B C24B C28B 122.5(5)
C26B C25B C24B 123.7(4)
C26B C25B H25 118.1
C24B C25B H25 118.1
C25B C26B C21B 118.7(4)
C25B C26B C29B 115.6(4)
C21B C26B C29B 125.6(4)
C22B C27B H27A 109.5
C22B C27B H27B 109.5
H27A C27B H27B 109.5
C22B C27B H27C 109.5
H27A C27B H27C 109.5
H27B C27B H27C 109.5
C24B C28B H28A 109.5
C24B C28B H28B 109.5
H28A C28B H28B 109.5
C24B C28B H28C 109.5
H28A C28B H28C 109.5
H28B C28B H28C 109.5
C26B C29B H29A 109.5
C26B C29B H29B 109.5
H29A C29B H29B 109.5
C26B C29B H29C 109.5
H29A C29B H29C 109.5
H29B C29B H29C 109.5
C36B C31B C32B 120.0(4)
C36B C31B P1B 116.2(3)
C32B C31B P1B 123.6(3)
C33B C32B C31B 117.7(4)
C33B C32B C37B 117.3(4)
C31B C32B C37B 125.0(4)
C32B C33B C34B 123.8(5)
C32B C33B H33 118.1
C34B C33B H33 118.1
C33B C34B C35B 117.2(5)
C33B C34B C38B 121.9(5)
C35B C34B C38B 120.9(5)
C36B C35B C34B 122.4(5)
C36B C35B H35 118.8
C34B C35B H35 118.8
C35B C36B C31B 118.8(4)
C35B C36B C39B 116.0(4)
C31B C36B C39B 125.2(4)
C32B C37B H37A 109.5
C32B C37B H37B 109.5
H37A C37B H37B 109.5
C32B C37B H37C 109.5
H37A C37B H37C 109.5
H37B C37B H37C 109.5
C34B C38B H38A 109.5
C34B C38B H38B 109.5
H38A C38B H38B 109.5
C34B C38B H38C 109.5
H38A C38B H38C 109.5
H38B C38B H38C 109.5
C36B C39B H39A 109.5
C36B C39B H39B 109.5
H39A C39B H39B 109.5
C36B C39B H39C 109.5
H39A C39B H39C 109.5
H39B C39B H39C 109.5
C46B C41B C42B 114.8(4)
C46B C41B B1B 125.1(5)
C42B C41B B1B 120.1(5)
F42B C42B C41B 120.2(4)
F42B C42B C43B 115.9(5)
C41B C42B C43B 123.8(5)
F43B C43B C44B 120.6(5)
F43B C43B C42B 120.7(5)
C44B C43B C42B 118.7(5)
F44B C44B C43B 120.7(6)
F44B C44B C45B 119.7(6)
C43B C44B C45B 119.6(5)
F45B C45B C46B 121.5(6)
F45B C45B C44B 119.5(5)
C46B C45B C44B 119.1(5)
F46B C46B C45B 115.8(5)
F46B C46B C41B 120.2(4)
C45B C46B C41B 123.9(5)
C52B C51B C56B 115.4(4)
C52B C51B B3B 125.8(4)
C56B C51B B3B 118.7(4)
F52B C52B C51B 121.9(4)
F52B C52B C53B 115.4(4)
C51B C52B C53B 122.7(4)
F53B C53B C54B 119.6(4)
F53B C53B C52B 120.1(4)
C54B C53B C52B 120.2(4)
F54B C54B C53B 120.3(4)
F54B C54B C55B 121.2(5)
C53B C54B C55B 118.5(5)
F55B C55B C54B 119.4(5)
F55B C55B C56B 120.9(4)
C54B C55B C56B 119.7(5)
F56B C56B C51B 121.2(4)
F56B C56B C55B 115.4(4)
C51B C56B C55B 123.4(4)
C1A P1A C31A 115.3(2)
C1A P1A C21A 101.90(19)
C31A P1A C21A 108.5(2)
C1A P1A B2A 110.5(2)
C31A P1A B2A 104.6(2)
C21A P1A B2A 116.5(2)
C41A B1A C8A 117.6(4)
C41A B1A B3A 125.1(4)
C8A B1A B3A 113.0(4)
C41A B1A B2A 109.9(4)
C8A B1A B2A 117.5(4)
B3A B1A B2A 60.3(3)
C41A B1A H01 108(2)
C8A B1A H01 100.7(19)
B3A B1A H01 40.5(19)
B2A B1A H01 100(2)
C41A B1A H02 103.1(16)
C8A B1A H02 90.4(15)
B3A B1A H02 96.4(16)
B2A B1A H02 39.5(16)
H01 B1A H02 136(3)
B3A B2A B1A 58.7(3)
B3A B2A P1A 104.3(3)
B1A B2A P1A 136.1(3)
B3A B2A H02 113(2)
B1A B2A H02 59.4(19)
P1A B2A H02 103(2)
B3A B2A H03 106.0(19)
B1A B2A H03 114.0(18)
P1A B2A H03 109.5(18)
H02 B2A H03 120(3)
C51A B3A B1A 135.4(4)
C51A B3A B2A 114.5(3)
B1A B3A B2A 61.0(3)
C51A B3A H01 109(2)
B1A B3A H01 49(2)
B2A B3A H01 110(2)
C51A B3A H04 111(2)
B1A B3A H04 111(2)
B2A B3A H04 110(2)
H01 B3A H04 101(3)
C10A C1A C2A 115.6(4)
C10A C1A P1A 120.5(3)
C2A C1A P1A 123.7(3)
C3A C2A C1A 121.3(4)
C3A C2A H2A 119.3
C1A C2A H2A 119.3
C2A C3A C4A 122.5(4)
C2A C3A H3A 118.7
C4A C3A H3A 118.7
C11A C4A C3A 115.9(4)
C11A C4A H4A 122.0
C3A C4A H4A 122.0
C12A C5A C6A 115.0(4)
C12A C5A H5A 122.5
C6A C5A H5A 122.5
C7A C6A C5A 122.5(4)
C7A C6A H6A 118.8
C5A C6A H6A 118.8
C6A C7A C8A 123.9(4)
C6A C7A H7A 118.0
C8A C7A H7A 118.0
C9A C8A C7A 111.8(4)
C9A C8A B1A 121.9(4)
C7A C8A B1A 126.2(4)
C8A C9A C12A 125.9(4)
C8A C9A C10A 143.4(4)
C12A C9A C10A 90.7(3)
C1A C10A C11A 123.5(4)
C1A C10A C9A 147.0(4)
C11A C10A C9A 89.5(3)
C4A C11A C10A 121.1(4)
C4A C11A C12A 148.6(4)
C10A C11A C12A 90.1(3)
C5A C12A C9A 120.8(4)
C5A C12A C11A 149.4(4)
C9A C12A C11A 89.7(3)
C26A C21A C22A 119.3(4)
C26A C21A P1A 121.1(4)
C22A C21A P1A 119.5(3)
C23A C22A C21A 119.8(4)
C23A C22A C27A 115.7(4)
C21A C22A C27A 124.5(4)
C22A C23A C24A 121.8(5)
C22A C23A H23A 119.1
C24A C23A H23A 119.1
C25A C24A C23A 117.4(4)
C25A C24A C28A 121.6(5)
C23A C24A C28A 121.0(5)
C24A C25A C26A 123.2(5)
C24A C25A H25A 118.4
C26A C25A H25A 118.4
C25A C26A C21A 118.1(5)
C25A C26A C29A 115.2(4)
C21A C26A C29A 126.7(4)
C22A C27A H27D 109.5
C22A C27A H27E 109.5
H27D C27A H27E 109.5
C22A C27A H27F 109.5
H27D C27A H27F 109.5
H27E C27A H27F 109.5
C24A C28A H28D 109.5
C24A C28A H28E 109.5
H28D C28A H28E 109.5
C24A C28A H28F 109.5
H28D C28A H28F 109.5
H28E C28A H28F 109.5
C26A C29A H29D 109.5
C26A C29A H29E 109.5
H29D C29A H29E 109.5
C26A C29A H29F 109.5
H29D C29A H29F 109.5
H29E C29A H29F 109.5
C32A C31A C36A 118.8(4)
C32A C31A P1A 124.5(3)
C36A C31A P1A 116.6(4)
C33A C32A C31A 118.8(4)
C33A C32A C37A 116.0(4)
C31A C32A C37A 125.2(4)
C34A C33A C32A 123.1(4)
C34A C33A H33A 118.4
C32A C33A H33A 118.4
C35A C34A C33A 117.4(4)
C35A C34A C38A 121.9(4)
C33A C34A C38A 120.7(5)
C34A C35A C36A 123.0(4)
C34A C35A H35A 118.5
C36A C35A H35A 118.5
C35A C36A C31A 118.9(4)
C35A C36A C39A 117.0(4)
C31A C36A C39A 124.1(4)
C32A C37A H37D 109.5
C32A C37A H37E 109.5
H37D C37A H37E 109.5
C32A C37A H37F 109.5
H37D C37A H37F 109.5
H37E C37A H37F 109.5
C34A C38A H38D 109.5
C34A C38A H38E 109.5
H38D C38A H38E 109.5
C34A C38A H38F 109.5
H38D C38A H38F 109.5
H38E C38A H38F 109.5
C36A C39A H39D 109.5
C36A C39A H39E 109.5
H39D C39A H39E 109.5
C36A C39A H39F 109.5
H39D C39A H39F 109.5
H39E C39A H39F 109.5
C42A C41A C46A 114.2(4)
C42A C41A B1A 121.4(4)
C46A C41A B1A 124.4(5)
C43A C42A F42A 116.2(5)
C43A C42A C41A 124.3(5)
F42A C42A C41A 119.4(4)
F43A C43A C42A 121.8(5)
F43A C43A C44A 119.1(5)
C42A C43A C44A 119.2(5)
F44A C44A C45A 120.2(5)
F44A C44A C43A 120.7(6)
C45A C44A C43A 119.1(5)
F45A C45A C46A 120.6(5)
F45A C45A C44A 119.8(5)
C46A C45A C44A 119.6(5)
F46A C46A C45A 116.4(4)
F46A C46A C41A 119.9(4)
C45A C46A C41A 123.6(5)
C52A C51A C56A 114.1(4)
C52A C51A B3A 118.3(4)
C56A C51A B3A 127.5(4)
F52A C52A C51A 121.2(4)
F52A C52A C53A 115.0(4)
C51A C52A C53A 123.8(4)
F53A C53A C54A 119.8(4)
F53A C53A C52A 120.8(4)
C54A C53A C52A 119.4(5)
F54A C54A C53A 121.4(5)
F54A C54A C55A 119.0(4)
C53A C54A C55A 119.5(4)
F55A C55A C54A 120.0(4)
F55A C55A C56A 120.8(5)
C54A C55A C56A 119.2(4)
F56A C56A C51A 120.0(4)
F56A C56A C55A 116.2(4)
C51A C56A C55A 123.8(5)

loop_
_geom_bond_atom_site_label_1
_geom_bond_atom_site_label_2
_geom_bond_distance
P1B C1B 1.825(4)
P1B C21B 1.831(4)
P1B C31B 1.837(5)
P1B B2B 1.944(5)
B1B C8B 1.609(7)
B1B C41B 1.616(7)
B1B B3B 1.774(8)
B1B B2B 1.849(7)
B1B H001 1.20(5)
B1B H002 1.56(7)
B2B B3B 1.790(8)
B2B H002 1.11(7)
B2B H003 1.05(4)
B3B C51B 1.633(7)
B3B H001 1.21(4)
B3B H004 1.09(4)
C1B C10B 1.369(6)
C1B C2B 1.401(6)
C2B C3B 1.382(7)
C2B H2 0.9500
C3B C4B 1.404(6)
C3B H3 0.9500
C4B C11B 1.362(7)
C4B H4 0.9500
C5B C12B 1.357(6)
C5B C6B 1.411(7)
C5B H5 0.9500
C6B C7B 1.380(6)
C6B H6 0.9500
C7B C8B 1.419(6)
C7B H7 0.9500
C8B C9B 1.352(6)
C9B C12B 1.419(6)
C9B C10B 1.500(6)
C10B C11B 1.428(6)
C11B C12B 1.527(6)
C21B C26B 1.422(6)
C21B C22B 1.425(6)
C22B C23B 1.381(6)
C22B C27B 1.510(6)
C23B C24B 1.381(7)
C23B H23 0.9500
C24B C25B 1.383(7)
C24B C28B 1.513(7)
C25B C26B 1.376(6)
C25B H25 0.9500
C26B C29B 1.508(7)
C27B H27A 0.9800
C27B H27B 0.9800
C27B H27C 0.9800
C28B H28A 0.9800
C28B H28B 0.9800
C28B H28C 0.9800
C29B H29A 0.9800
C29B H29B 0.9800
C29B H29C 0.9800
C31B C36B 1.402(6)
C31B C32B 1.417(6)
C32B C33B 1.377(7)
C32B C37B 1.515(6)
C33B C34B 1.378(7)
C33B H33 0.9500
C34B C35B 1.386(7)
C34B C38B 1.512(7)
C35B C36B 1.384(7)
C35B H35 0.9500
C36B C39B 1.519(6)
C37B H37A 0.9800
C37B H37B 0.9800
C37B H37C 0.9800
C38B H38A 0.9800
C38B H38B 0.9800
C38B H38C 0.9800
C39B H39A 0.9800
C39B H39B 0.9800
C39B H39C 0.9800
C41B C46B 1.374(7)
C41B C42B 1.378(7)
F42B C42B 1.351(6)
C42B C43B 1.385(7)
F43B C43B 1.337(6)
C43B C44B 1.369(9)
F44B C44B 1.343(6)
C44B C45B 1.388(9)
F45B C45B 1.340(6)
C45B C46B 1.368(7)
F46B C46B 1.348(6)
C51B C52B 1.377(6)
C51B C56B 1.378(6)
F52B C52B 1.344(5)
C52B C53B 1.398(7)
F53B C53B 1.338(5)
C53B C54B 1.369(7)
F54B C54B 1.328(6)
C54B C55B 1.385(7)
F55B C55B 1.346(6)
C55B C56B 1.386(7)
F56B C56B 1.352(5)
P1A C1A 1.812(4)
P1A C31A 1.817(5)
P1A C21A 1.846(4)
P1A B2A 1.964(5)
B1A C41A 1.600(7)
B1A C8A 1.605(7)
B1A B3A 1.807(8)
B1A B2A 1.850(6)
B1A H01 1.37(5)
B1A H02 1.61(4)
B2A B3A 1.836(7)
B2A H02 1.19(4)
B2A H03 1.14(4)
B3A C51A 1.612(7)
B3A H01 1.17(5)
B3A H04 1.13(4)
C1A C10A 1.351(6)
C1A C2A 1.423(6)
C2A C3A 1.373(6)
C2A H2A 0.9500
C3A C4A 1.419(6)
C3A H3A 0.9500
C4A C11A 1.365(6)
C4A H4A 0.9500
C5A C12A 1.369(6)
C5A C6A 1.412(7)
C5A H5A 0.9500
C6A C7A 1.377(6)
C6A H6A 0.9500
C7A C8A 1.408(6)
C7A H7A 0.9500
C8A C9A 1.370(6)
C9A C12A 1.415(6)
C9A C10A 1.512(6)
C10A C11A 1.426(6)
C11A C12A 1.515(6)
C21A C26A 1.403(6)
C21A C22A 1.412(7)
C22A C23A 1.386(6)
C22A C27A 1.523(6)
C23A C24A 1.393(7)
C23A H23A 0.9500
C24A C25A 1.380(8)
C24A C28A 1.513(7)
C25A C26A 1.403(7)
C25A H25A 0.9500
C26A C29A 1.525(7)
C27A H27D 0.9800
C27A H27E 0.9800
C27A H27F 0.9800
C28A H28D 0.9800
C28A H28E 0.9800
C28A H28F 0.9800
C29A H29D 0.9800
C29A H29E 0.9800
C29A H29F 0.9800
C31A C32A 1.411(7)
C31A C36A 1.431(6)
C32A C33A 1.394(7)
C32A C37A 1.513(6)
C33A C34A 1.382(6)
C33A H33A 0.9500
C34A C35A 1.380(7)
C34A C38A 1.510(7)
C35A C36A 1.387(7)
C35A H35A 0.9500
C36A C39A 1.516(6)
C37A H37D 0.9800
C37A H37E 0.9800
C37A H37F 0.9800
C38A H38D 0.9800
C38A H38E 0.9800
C38A H38F 0.9800
C39A H39D 0.9800
C39A H39E 0.9800
C39A H39F 0.9800
C41A C42A 1.375(7)
C41A C46A 1.387(6)
F42A C42A 1.363(5)
C42A C43A 1.362(7)
F43A C43A 1.354(6)
C43A C44A 1.379(7)
F44A C44A 1.352(6)
C44A C45A 1.371(8)
F45A C45A 1.349(6)
C45A C46A 1.364(7)
F46A C46A 1.353(6)
C51A C52A 1.373(7)
C51A C56A 1.374(6)
F52A C52A 1.364(5)
C52A C53A 1.389(7)
F53A C53A 1.345(6)
C53A C54A 1.348(7)
F54A C54A 1.338(5)
C54A C55A 1.374(7)
F55A C55A 1.352(5)
C55A C56A 1.379(7)
F56A C56A 1.358(5)

loop_
_geom_torsion_atom_site_label_1
_geom_torsion_atom_site_label_2
_geom_torsion_atom_site_label_3
_geom_torsion_atom_site_label_4
_geom_torsion
C8B B1B B2B B3B 103.2(5)
C41B B1B B2B B3B -119.6(5)
C8B B1B B2B P1B 24.5(8)
C41B B1B B2B P1B 161.7(5)
B3B B1B B2B P1B -78.7(5)
C1B P1B B2B B3B -81.4(4)
C21B P1B B2B B3B 163.0(3)
C31B P1B B2B B3B 43.9(3)
C1B P1B B2B B1B -21.4(6)
C21B P1B B2B B1B -137.0(5)
C31B P1B B2B B1B 104.0(6)
C8B B1B B3B C51B 151.4(5)
C41B B1B B3B C51B -7.0(8)
B2B B1B B3B C51B -100.1(6)
C8B B1B B3B B2B -108.5(4)
C41B B1B B3B B2B 93.1(5)
B1B B2B B3B C51B 130.2(5)
P1B B2B B3B C51B -94.1(4)
P1B B2B B3B B1B 135.7(4)
C21B P1B C1B C10B 131.2(4)
C31B P1B C1B C10B -112.7(4)
B2B P1B C1B C10B 6.2(5)
C21B P1B C1B C2B -43.6(5)
C31B P1B C1B C2B 72.5(5)
B2B P1B C1B C2B -168.6(4)
C10B C1B C2B C3B 1.1(7)
P1B C1B C2B C3B 176.0(4)
C1B C2B C3B C4B 0.4(8)
C2B C3B C4B C11B -0.7(8)
C12B C5B C6B C7B -0.4(8)
C5B C6B C7B C8B -0.4(8)
C6B C7B C8B C9B 2.1(7)
C6B C7B C8B B1B 179.6(5)
C41B B1B C8B C9B -144.8(5)
B3B B1B C8B C9B 55.2(6)
B2B B1B C8B C9B -11.2(7)
C41B B1B C8B C7B 37.9(7)
B3B B1B C8B C7B -122.2(5)
B2B B1B C8B C7B 171.5(4)
C7B C8B C9B C12B -3.2(7)
B1B C8B C9B C12B 179.2(5)
C7B C8B C9B C10B -179.4(6)
B1B C8B C9B C10B 3.0(10)
C2B C1B C10B C11B -2.2(7)
P1B C1B C10B C11B -177.4(4)
C2B C1B C10B C9B 177.2(7)
P1B C1B C10B C9B 2.0(10)
C8B C9B C10B C1B -2.5(13)
C12B C9B C10B C1B -179.4(8)
C8B C9B C10B C11B 177.0(7)
C12B C9B C10B C11B 0.1(4)
C3B C4B C11B C10B -0.4(8)
C3B C4B C11B C12B -175.7(7)
C1B C10B C11B C4B 2.0(8)
C9B C10B C11B C4B -177.7(5)
C1B C10B C11B C12B 179.6(5)
C9B C10B C11B C12B -0.1(4)
C6B C5B C12B C9B -0.6(8)
C6B C5B C12B C11B -179.7(7)
C8B C9B C12B C5B 2.6(8)
C10B C9B C12B C5B -179.6(5)
C8B C9B C12B C11B -177.9(5)
C10B C9B C12B C11B -0.1(4)
C4B C11B C12B C5B -4.8(16)
C10B C11B C12B C5B 179.3(9)
C4B C11B C12B C9B 176.1(9)
C10B C11B C12B C9B 0.1(4)
C1B P1B C21B C26B 90.4(4)
C31B P1B C21B C26B -31.5(4)
B2B P1B C21B C26B -149.1(4)
C1B P1B C21B C22B -88.1(4)
C31B P1B C21B C22B 150.0(3)
B2B P1B C21B C22B 32.4(4)
C26B C21B C22B C23B 6.6(6)
P1B C21B C22B C23B -174.8(3)
C26B C21B C22B C27B -172.4(4)
P1B C21B C22B C27B 6.2(6)
C21B C22B C23B C24B -2.5(7)
C27B C22B C23B C24B 176.6(5)
C22B C23B C24B C25B -2.1(7)
C22B C23B C24B C28B 179.9(5)
C23B C24B C25B C26B 2.7(7)
C28B C24B C25B C26B -179.5(5)
C24B C25B C26B C21B 1.5(7)
C24B C25B C26B C29B -180.0(5)
C22B C21B C26B C25B -6.1(6)
P1B C21B C26B C25B 175.3(3)
C22B C21B C26B C29B 175.6(4)
P1B C21B C26B C29B -3.0(6)
C1B P1B C31B C36B -169.2(3)
C21B P1B C31B C36B -56.6(4)
B2B P1B C31B C36B 68.7(4)
C1B P1B C31B C32B 15.5(4)
C21B P1B C31B C32B 128.1(4)
B2B P1B C31B C32B -106.6(4)
C36B C31B C32B C33B 0.8(6)
P1B C31B C32B C33B 175.9(3)
C36B C31B C32B C37B -179.6(4)
P1B C31B C32B C37B -4.5(6)
C31B C32B C33B C34B -0.1(7)
C37B C32B C33B C34B -179.8(4)
C32B C33B C34B C35B -0.6(7)
C32B C33B C34B C38B 179.9(5)
C33B C34B C35B C36B 0.6(7)
C38B C34B C35B C36B -179.9(5)
C34B C35B C36B C31B 0.0(7)
C34B C35B C36B C39B 179.2(4)
C32B C31B C36B C35B -0.7(6)
P1B C31B C36B C35B -176.2(3)
C32B C31B C36B C39B -179.8(4)
P1B C31B C36B C39B 4.8(6)
C8B B1B C41B C46B -122.4(5)
B3B B1B C41B C46B 35.4(7)
B2B B1B C41B C46B 100.6(5)
C8B B1B C41B C42B 59.6(6)
B3B B1B C41B C42B -142.6(5)
B2B B1B C41B C42B -77.4(5)
C46B C41B C42B F42B 179.5(4)
B1B C41B C42B F42B -2.3(6)
C46B C41B C42B C43B -1.6(6)
B1B C41B C42B C43B 176.6(4)
F42B C42B C43B F43B -0.2(6)
C41B C42B C43B F43B -179.2(4)
F42B C42B C43B C44B 178.6(4)
C41B C42B C43B C44B -0.3(7)
F43B C43B C44B F44B -1.3(8)
C42B C43B C44B F44B 179.8(4)
F43B C43B C44B C45B -179.7(4)
C42B C43B C44B C45B 1.4(8)
F44B C44B C45B F45B 0.9(7)
C43B C44B C45B F45B 179.3(5)
F44B C44B C45B C46B -179.1(4)
C43B C44B C45B C46B -0.7(8)
F45B C45B C46B F46B -2.0(6)
C44B C45B C46B F46B 178.0(4)
F45B C45B C46B C41B 178.7(4)
C44B C45B C46B C41B -1.4(7)
C42B C41B C46B F46B -176.9(4)
B1B C41B C46B F46B 5.0(6)
C42B C41B C46B C45B 2.4(6)
B1B C41B C46B C45B -175.7(4)
B1B B3B C51B C52B 37.1(8)
B2B B3B C51B C52B -39.3(6)
B1B B3B C51B C56B -145.7(5)
B2B B3B C51B C56B 137.9(4)
C56B C51B C52B F52B 178.5(4)
B3B C51B C52B F52B -4.2(7)
C56B C51B C52B C53B -0.8(6)
B3B C51B C52B C53B 176.5(4)
F52B C52B C53B F53B 0.6(6)
C51B C52B C53B F53B 180.0(4)
F52B C52B C53B C54B -179.8(4)
C51B C52B C53B C54B -0.5(7)
F53B C53B C54B F54B 0.0(7)
C52B C53B C54B F54B -179.5(4)
F53B C53B C54B C55B -179.7(4)
C52B C53B C54B C55B 0.8(7)
F54B C54B C55B F55B -0.3(7)
C53B C54B C55B F55B 179.4(4)
F54B C54B C55B C56B -179.5(4)
C53B C54B C55B C56B 0.2(7)
C52B C51B C56B F56B -177.4(4)
B3B C51B C56B F56B 5.1(6)
C52B C51B C56B C55B 1.9(6)
B3B C51B C56B C55B -175.6(4)
F55B C55B C56B F56B -1.5(6)
C54B C55B C56B F56B 177.6(4)
F55B C55B C56B C51B 179.2(4)
C54B C55B C56B C51B -1.7(7)
C41A B1A B2A B3A -119.8(4)
C8A B1A B2A B3A 102.1(5)
C41A B1A B2A P1A 162.6(4)
C8A B1A B2A P1A 24.6(7)
B3A B1A B2A P1A -77.6(5)
C1A P1A B2A B3A -79.9(3)
C31A P1A B2A B3A 44.8(3)
C21A P1A B2A B3A 164.5(3)
C1A P1A B2A B1A -20.5(6)
C31A P1A B2A B1A 104.2(5)
C21A P1A B2A B1A -136.0(5)
C41A B1A B3A C51A -2.1(8)
C8A B1A B3A C51A 153.8(4)
B2A B1A B3A C51A -96.5(5)
C41A B1A B3A B2A 94.4(5)
C8A B1A B3A B2A -109.6(4)
B1A B2A B3A C51A 130.0(4)
P1A B2A B3A C51A -94.3(4)
P1A B2A B3A B1A 135.7(3)
C31A P1A C1A C10A -111.8(4)
C21A P1A C1A C10A 130.8(4)
B2A P1A C1A C10A 6.4(5)
C31A P1A C1A C2A 74.0(5)
C21A P1A C1A C2A -43.3(5)
B2A P1A C1A C2A -167.7(4)
C10A C1A C2A C3A 2.0(8)
P1A C1A C2A C3A 176.5(4)
C1A C2A C3A C4A -1.2(9)
C2A C3A C4A C11A 0.8(8)
C12A C5A C6A C7A -1.1(8)
C5A C6A C7A C8A 2.2(8)
C6A C7A C8A C9A -2.4(7)
C6A C7A C8A B1A 178.3(5)
C41A B1A C8A C9A -146.9(4)
B3A B1A C8A C9A 55.2(6)
B2A B1A C8A C9A -12.0(7)
C41A B1A C8A C7A 32.3(7)
B3A B1A C8A C7A -125.6(5)
B2A B1A C8A C7A 167.2(4)
C7A C8A C9A C12A 1.9(7)
B1A C8A C9A C12A -178.8(5)
C7A C8A C9A C10A -177.4(6)
B1A C8A C9A C10A 1.9(10)
C2A C1A C10A C11A -2.5(7)
P1A C1A C10A C11A -177.2(4)
C2A C1A C10A C9A 173.3(7)
P1A C1A C10A C9A -1.3(10)
C8A C9A C10A C1A 2.0(13)
C12A C9A C10A C1A -177.5(8)
C8A C9A C10A C11A 178.5(7)
C12A C9A C10A C11A -0.9(4)
C3A C4A C11A C10A -1.2(8)
C3A C4A C11A C12A -174.2(7)
C1A C10A C11A C4A 2.2(8)
C9A C10A C11A C4A -175.5(5)
C1A C10A C11A C12A 178.6(5)
C9A C10A C11A C12A 0.8(4)
C6A C5A C12A C9A 0.6(7)
C6A C5A C12A C11A 175.9(8)
C8A C9A C12A C5A -1.1(8)
C10A C9A C12A C5A 178.5(5)
C8A C9A C12A C11A -178.7(5)
C10A C9A C12A C11A 0.9(4)
C4A C11A C12A C5A -2.8(16)
C10A C11A C12A C5A -176.9(9)
C4A C11A C12A C9A 173.1(9)
C10A C11A C12A C9A -0.9(4)
C1A P1A C21A C26A 92.1(4)
C31A P1A C21A C26A -30.1(4)
B2A P1A C21A C26A -147.7(3)
C1A P1A C21A C22A -85.9(4)
C31A P1A C21A C22A 152.0(3)
B2A P1A C21A C22A 34.4(4)
C26A C21A C22A C23A 5.8(6)
P1A C21A C22A C23A -176.2(3)
C26A C21A C22A C27A -172.3(4)
P1A C21A C22A C27A 5.7(6)
C21A C22A C23A C24A -1.1(7)
C27A C22A C23A C24A 177.2(4)
C22A C23A C24A C25A -3.3(7)
C22A C23A C24A C28A 178.1(5)
C23A C24A C25A C26A 3.1(7)
C28A C24A C25A C26A -178.3(5)
C24A C25A C26A C21A 1.5(7)
C24A C25A C26A C29A -178.4(5)
C22A C21A C26A C25A -6.0(6)
P1A C21A C26A C25A 176.1(3)
C22A C21A C26A C29A 173.9(4)
P1A C21A C26A C29A -4.0(6)
C1A P1A C31A C32A 14.3(4)
C21A P1A C31A C32A 127.8(4)
B2A P1A C31A C32A -107.3(4)
C1A P1A C31A C36A -170.2(3)
C21A P1A C31A C36A -56.7(4)
B2A P1A C31A C36A 68.3(4)
C36A C31A C32A C33A 0.2(6)
P1A C31A C32A C33A 175.7(3)
C36A C31A C32A C37A -179.4(4)
P1A C31A C32A C37A -3.9(6)
C31A C32A C33A C34A -0.3(7)
C37A C32A C33A C34A 179.4(4)
C32A C33A C34A C35A -0.3(7)
C32A C33A C34A C38A -179.0(5)
C33A C34A C35A C36A 0.8(7)
C38A C34A C35A C36A 179.6(4)
C34A C35A C36A C31A -0.9(7)
C34A C35A C36A C39A 178.6(4)
C32A C31A C36A C35A 0.3(6)
P1A C31A C36A C35A -175.5(3)
C32A C31A C36A C39A -179.1(4)
P1A C31A C36A C39A 5.1(6)
C8A B1A C41A C42A 63.2(5)
B3A B1A C41A C42A -141.9(4)
B2A B1A C41A C42A -74.9(5)
C8A B1A C41A C46A -118.0(5)
B3A B1A C41A C46A 36.9(6)
B2A B1A C41A C46A 103.9(5)
C46A C41A C42A C43A -1.5(6)
B1A C41A C42A C43A 177.4(4)
C46A C41A C42A F42A 178.7(4)
B1A C41A C42A F42A -2.4(6)
F42A C42A C43A F43A 1.0(6)
C41A C42A C43A F43A -178.8(4)
F42A C42A C43A C44A -179.7(4)
C41A C42A C43A C44A 0.5(7)
F43A C43A C44A F44A -0.4(7)
C42A C43A C44A F44A -179.7(4)
F43A C43A C44A C45A 180.0(4)
C42A C43A C44A C45A 0.6(7)
F44A C44A C45A F45A -0.7(7)
C43A C44A C45A F45A 178.9(4)
F44A C44A C45A C46A 179.7(4)
C43A C44A C45A C46A -0.6(7)
F45A C45A C46A F46A -0.7(6)
C44A C45A C46A F46A 178.8(4)
F45A C45A C46A C41A 180.0(4)
C44A C45A C46A C41A -0.5(7)
C42A C41A C46A F46A -177.8(4)
B1A C41A C46A F46A 3.3(6)
C42A C41A C46A C45A 1.5(6)
B1A C41A C46A C45A -177.4(4)
B1A B3A C51A C52A -148.6(5)
B2A B3A C51A C52A 138.6(4)
B1A B3A C51A C56A 32.2(7)
B2A B3A C51A C56A -40.6(6)
C56A C51A C52A F52A -176.2(4)
B3A C51A C52A F52A 4.5(6)
C56A C51A C52A C53A 4.1(6)
B3A C51A C52A C53A -175.1(4)
F52A C52A C53A F53A -1.2(6)
C51A C52A C53A F53A 178.4(4)
F52A C52A C53A C54A 178.0(4)
C51A C52A C53A C54A -2.4(7)
F53A C53A C54A F54A 0.7(7)
C52A C53A C54A F54A -178.5(4)
F53A C53A C54A C55A 178.1(4)
C52A C53A C54A C55A -1.1(7)
F54A C54A C55A F55A -0.9(7)
C53A C54A C55A F55A -178.4(4)
F54A C54A C55A C56A 179.8(4)
C53A C54A C55A C56A 2.3(7)
C52A C51A C56A F56A 177.5(4)
B3A C51A C56A F56A -3.3(6)
C52A C51A C56A C55A -2.8(6)
B3A C51A C56A C55A 176.4(4)
F55A C55A C56A F56A 0.1(6)
C54A C55A C56A F56A 179.4(4)
F55A C55A C56A C51A -179.6(4)
C54A C55A C56A C51A -0.3(7)

loop_
_platon_squeeze_void_nr
_platon_squeeze_void_average_x
_platon_squeeze_void_average_y
_platon_squeeze_void_average_z
_platon_squeeze_void_volume
_platon_squeeze_void_count_electrons
_platon_squeeze_void_content
1 0.000 0.000 0.003 996 303 ' '
